data_7241877
loop_
_publ_author_name
'Kornyakov, Ilya V.'
'Tyumentseva, Olga S.'
'Krivovichev, Sergey V.'
'Tananaev, Ivan G.'
'Gurzhiy, Vladislav V.'

_publ_section_title
;
 Crystal chemistry of the M2+[(UO2)(T6+O4)2(H2O)](H2O)4 (M2+ = Mg, Mn, Fe,
 Co, Ni and Zn; T6+ = S, Se) compounds: the interplay between chemical
 composition, pH and structural architecture
;
_journal_issue 5
_journal_name_full CrystEngComm
_journal_page_first 1140
_journal_page_last 1148
_journal_paper_doi 10.1039/D0CE01587C
_journal_volume 23
_journal_year 2021
_chemical_formula_moiety 'H10 Mn O15 S2 U'
_chemical_formula_sum 'H10 Mn O15 S2 U'
_chemical_formula_weight 607.17
_space_group_crystal_system monoclinic
_space_group_IT_number 4
_space_group_name_Hall 'P 2yb'
_space_group_name_H-M_alt 'P 1 21 1'
_atom_sites_solution_hydrogens difmap
_atom_sites_solution_primary dual
_audit_creation_date 2020-10-18
_audit_creation_method
;
Olex2 1.2
(compiled 2018.05.29 svn.r3508 for OlexSys, GUI svn.r5506)
;
_audit_update_record
;
2020-10-18 deposited with the CCDC.	2020-12-08 downloaded from the CCDC.
;
_cell_angle_alpha 90
_cell_angle_beta 90.773(2)
_cell_angle_gamma 90
_cell_formula_units_Z 2
_cell_length_a 6.51140(10)
_cell_length_b 11.3829(2)
_cell_length_c 8.3439(2)
_cell_measurement_reflns_used 10264
_cell_measurement_temperature 296(2)
_cell_measurement_theta_max 36.5390
_cell_measurement_theta_min 1.7820
_cell_volume 618.38(2)
_computing_cell_refinement 'CrysAlisPro 1.171.39.44a (Rigaku OD, 2018)'
_computing_data_collection 'CrysAlisPro 1.171.39.44a (Rigaku OD, 2018)'
_computing_data_reduction 'CrysAlisPro 1.171.39.44a (Rigaku OD, 2018)'
_computing_molecular_graphics 'Olex2 (Dolomanov et al., 2009)'
_computing_publication_material 'Olex2 (Dolomanov et al., 2009)'
_computing_structure_refinement 'ShelXL (Sheldrick, 2015)'
_computing_structure_solution 'ShelXT (Sheldrick, 2015)'
_diffrn_ambient_temperature 296(2)
_diffrn_detector 'CCD plate'
_diffrn_measured_fraction_theta_full 1.000
_diffrn_measured_fraction_theta_max 1.000
_diffrn_measurement_details
;
List of Runs (angles in degrees, time in seconds):

  # Type    Start    End  Width  t~exp~   \w     \q     \k     \f   Frames
#--------------------------------------------------------------------------
  1  \w      8.21 192.21   0.50   60.00    --   34.00  73.86 -25.79  368
  2  \w      8.21 192.21   0.50   60.00    --   34.00  73.86  64.21  368
  3  \w      8.21 192.21   0.50   60.00    --   34.00  73.86 154.21  368
;
_diffrn_measurement_device 'abstract diffractometer'
_diffrn_measurement_device_type 'Bruker APEX-II CCD'
_diffrn_measurement_method '\w scans'
_diffrn_orient_matrix_type 'CrysAlisPro convention (1999,Acta A55,543-557)'
_diffrn_orient_matrix_UB_11 -0.1085739000
_diffrn_orient_matrix_UB_12 -0.0049776000
_diffrn_orient_matrix_UB_13 -0.0032756000
_diffrn_orient_matrix_UB_21 0.0067559000
_diffrn_orient_matrix_UB_22 -0.0306072000
_diffrn_orient_matrix_UB_23 -0.0737062000
_diffrn_orient_matrix_UB_31 0.0062680000
_diffrn_orient_matrix_UB_32 -0.0541021000
_diffrn_orient_matrix_UB_33 0.0420813000
_diffrn_radiation_monochromator graphite
_diffrn_radiation_probe x-ray
_diffrn_radiation_type MoK\a
_diffrn_radiation_wavelength 0.71073
_diffrn_reflns_av_R_equivalents 0.0164
_diffrn_reflns_av_unetI/netI 0.0173
_diffrn_reflns_Laue_measured_fraction_full 1.000
_diffrn_reflns_Laue_measured_fraction_max 1.000
_diffrn_reflns_limit_h_max 9
_diffrn_reflns_limit_h_min -9
_diffrn_reflns_limit_k_max 16
_diffrn_reflns_limit_k_min -16
_diffrn_reflns_limit_l_max 11
_diffrn_reflns_limit_l_min -11
_diffrn_reflns_number 8215
_diffrn_reflns_point_group_measured_fraction_full 1.000
_diffrn_reflns_point_group_measured_fraction_max 1.000
_diffrn_reflns_theta_full 25.242
_diffrn_reflns_theta_max 29.988
_diffrn_reflns_theta_min 2.441
_diffrn_source 'fine-focus sealed X-ray tube'
_diffrn_source_type 'Enhance (Mo) X-ray Source'
_exptl_absorpt_coefficient_mu 14.515
_exptl_absorpt_correction_T_max 1.00000
_exptl_absorpt_correction_T_min 0.43201
_exptl_absorpt_correction_type multi-scan
_exptl_absorpt_process_details
;
CrysAlisPro 1.171.39.44a (Rigaku Oxford Diffraction, 2018)
Empirical absorption correction using spherical harmonics,
 implemented in SCALE3 ABSPACK scaling algorithm.
;
_exptl_crystal_colour 'clear yellow'
_exptl_crystal_colour_lustre clear
_exptl_crystal_colour_primary yellow
_exptl_crystal_density_diffrn 3.261
_exptl_crystal_description plate
_exptl_crystal_F_000 558
_exptl_crystal_size_max 0.44
_exptl_crystal_size_mid 0.42
_exptl_crystal_size_min 0.12
_refine_diff_density_max 0.758
_refine_diff_density_min -0.674
_refine_diff_density_rms 0.149
_refine_ls_abs_structure_details
;
 Flack x determined using 1629 quotients [(I+)-(I-)]/[(I+)+(I-)]
 (Parsons, Flack and Wagner, Acta Cryst. B69 (2013) 249-259).
;
_refine_ls_abs_structure_Flack -0.012(5)
_refine_ls_extinction_coef 0.0075(5)
_refine_ls_extinction_expression Fc^*^=kFc[1+0.001xFc^2^\l^3^/sin(2\q)]^-1/4^
_refine_ls_extinction_method SHELXL
_refine_ls_goodness_of_fit_ref 1.038
_refine_ls_hydrogen_treatment refxyz
_refine_ls_matrix_type full
_refine_ls_number_parameters 204
_refine_ls_number_reflns 3600
_refine_ls_number_restraints 28
_refine_ls_restrained_S_all 1.043
_refine_ls_R_factor_all 0.0171
_refine_ls_R_factor_gt 0.0163
_refine_ls_shift/su_max 0.001
_refine_ls_shift/su_mean 0.000
_refine_ls_structure_factor_coef Fsqd
_refine_ls_weighting_details 'w=1/[\s^2^(Fo^2^)+(0.0283P)^2^+0.1753P] where P=(Fo^2^+2Fc^2^)/3'
_refine_ls_weighting_scheme calc
_refine_ls_wR_factor_gt 0.0398
_refine_ls_wR_factor_ref 0.0401
_reflns_Friedel_coverage 0.911
_reflns_Friedel_fraction_full 1.000
_reflns_Friedel_fraction_max 1.000
_reflns_number_gt 3495
_reflns_number_total 3600
_reflns_threshold_expression 'I > 2\s(I)'
_cod_data_source_file d0ce01587c1.cif
_cod_data_source_block Compound_14
_cod_depositor_comments 'Adding full bibliography for 7241870--7241883.cif.'
_cod_database_code 7241877
_shelxl_version_number 2014/6
_chemical_oxdiff_formula 'Mn1 U1 S2 O15'
_shelx_space_group_comment
;
The symmetry employed for this shelxl refinement is uniquely defined
by the following loop, which should always be used as a source of
symmetry information in preference to the above space-group names.
They are only intended as comments.
;
_shelx_estimated_absorpt_t_max 0.275
_shelx_estimated_absorpt_t_min 0.061
_reflns_odcompleteness_completeness 96.58
_reflns_odcompleteness_iscentric 1
_reflns_odcompleteness_theta 36.27
_olex2_refinement_description
;
1. Fixed Uiso
 At 1.5 times of:
  All H(H) groups, All O(H,H,H,H,H,H,H,H) groups
2. Restrained distances
 H3A-H3B
 1.54 with sigma of 0.02
 O3-H3B
 0.98 with sigma of 0.02
 O3-H3A
 0.98 with sigma of 0.02
 O6_$1-H3B
 1.65 with sigma of 0.02
 O14_$1-H14B_$1 = O14_$1-H14A_$1
 0.98 with sigma of 0.02
 H14B_$1-H14A_$1
 1.54 with sigma of 0.02
 O5_$2-H14B_$1
 2.1 with sigma of 0.02
 H14A_$1-O7_$3
 2.1 with sigma of 0.02
 O15-H15B = O15-H15A
 0.9 with sigma of 0.02
 H15A-H15B
 1.45 with sigma of 0.02
 H15A-O7_$4
 2.1 with sigma of 0.02
 H15B-O6
 2.1 with sigma of 0.02
 O13-H13A = O13-H13B
 0.9 with sigma of 0.02
 H13A-H13B
 1.45 with sigma of 0.02
 H13A-O1_$2
 2.1 with sigma of 0.02
 O13-H13B
 0.9 with sigma of 0.02
 H13B-H13A
 1.54 with sigma of 0.02
 H13B-O3_$3
 2.2 with sigma of 0.02
 O2_$3-H12A
 2.5 with sigma of 0.02
 O12-H12A
 0.9 with sigma of 0.02
 H12B-H12A
 1.54 with sigma of 0.02
 O12-H12B
 0.9 with sigma of 0.02
 H12A-O2_$3
 2.41 with sigma of 0.02
 H12B-O1
 2.2 with sigma of 0.02
;
_olex2_submission_special_instructions 'No special instructions were received'
_oxdiff_exptl_absorpt_empirical_details
;
Empirical correction (ABSPACK) includes:
- Absorption correction using spherical harmonics
- Frame scaling
- Detector area scaling
;
_oxdiff_exptl_absorpt_empirical_full_max 1.581
_oxdiff_exptl_absorpt_empirical_full_min 0.680

loop_
_space_group_symop_operation_xyz
'x, y, z'
'-x, y+1/2, -z'

loop_
_atom_site_label
_atom_site_type_symbol
_atom_site_fract_x
_atom_site_fract_y
_atom_site_fract_z
_atom_site_U_iso_or_equiv
_atom_site_adp_type
_atom_site_occupancy
_atom_site_site_symmetry_order
_atom_site_calc_flag
_atom_site_refinement_flags_posn
_atom_site_refinement_flags_adp
_atom_site_refinement_flags_occupancy
_atom_site_disorder_assembly
_atom_site_disorder_group
U1 U 0.00250(2) 0.24499(3) 0.11186(2) 0.01308(6) Uani 1 1 d . . . . .
Mn1 Mn -0.49975(12) 0.06796(8) -0.33123(12) 0.02129(17) Uani 1 1 d . . . . .
S1 S -0.0167(2) 0.43881(13) -0.2355(2) 0.0160(3) Uani 1 1 d . . . . .
S2 S 0.0038(2) 0.05660(13) -0.25657(19) 0.0130(3) Uani 1 1 d . . . . .
O1 O -0.2596(6) 0.2163(3) 0.1489(6) 0.0265(9) Uani 1 1 d D . . . .
O2 O 0.2638(6) 0.2728(4) 0.0741(6) 0.0300(11) Uani 1 1 d D . . . .
O3 O 0.0808(9) 0.2555(6) 0.4010(5) 0.0388(12) Uani 1 1 d D . . . .
O4 O -0.0978(8) 0.3659(5) -0.1035(7) 0.0314(12) Uani 1 1 d . . . . .
O5 O -0.1034(7) 0.5591(4) -0.2147(6) 0.0290(9) Uani 1 1 d D . . . .
O6 O -0.1054(9) 0.3915(5) -0.3829(6) 0.0362(12) Uani 1 1 d D . . . .
O7 O 0.2061(6) 0.4419(4) -0.2314(7) 0.0362(11) Uani 1 1 d D . . . .
O8 O -0.0320(10) 0.1154(6) -0.1043(7) 0.0413(16) Uani 1 1 d . . . . .
O9 O 0.1790(6) 0.1082(4) -0.3370(6) 0.0303(10) Uani 1 1 d . . . . .
O10 O -0.1758(6) 0.0670(6) -0.3598(6) 0.0337(12) Uani 1 1 d . . . . .
O11 O 0.0491(8) -0.0673(4) -0.2243(6) 0.0327(10) Uani 1 1 d . . . . .
O12 O -0.5006(9) 0.0286(6) -0.0706(7) 0.0464(14) Uani 1 1 d D . . . .
O13 O -0.5125(10) -0.1205(7) -0.3671(9) 0.0451(18) Uani 1 1 d D . . . .
H13A H -0.605(12) -0.167(9) -0.316(14) 0.18(10) Uiso 1 1 d D . . . .
H12A H -0.468(13) -0.046(4) -0.046(14) 0.268 Uiso 1 1 d DR . . . .
O14 O -0.5079(7) 0.0843(7) -0.5950(7) 0.0345(15) Uani 1 1 d D . . . .
O15 O -0.4785(7) 0.2582(6) -0.2870(8) 0.0449(15) Uani 1 1 d D . . . .
H3A H 0.110(15) 0.181(5) 0.453(10) 0.067 Uiso 1 1 d DR . . . .
H3B H 0.017(17) 0.302(7) 0.489(9) 0.067 Uiso 1 1 d DR . . . .
H12B H -0.434(16) 0.085(8) -0.004(12) 0.067 Uiso 1 1 d DR . . . .
H13B H -0.400(7) -0.164(7) -0.396(11) 0.067 Uiso 1 1 d DR . . . .
H14A H -0.391(7) 0.037(7) -0.612(8) 0.067 Uiso 1 1 d DR . . . .
H14B H -0.628(7) 0.048(6) -0.642(10) 0.067 Uiso 1 1 d DR . . . .
H15A H -0.593(7) 0.301(5) -0.277(14) 0.067 Uiso 1 1 d DR . . . .
H15B H -0.371(8) 0.310(6) -0.287(10) 0.067 Uiso 1 1 d DR . . . .

loop_
_atom_site_aniso_label
_atom_site_aniso_U_11
_atom_site_aniso_U_22
_atom_site_aniso_U_33
_atom_site_aniso_U_23
_atom_site_aniso_U_13
_atom_site_aniso_U_12
U1 0.01642(8) 0.00936(8) 0.01349(8) -0.00040(10) 0.00064(5) 0.00046(9)
Mn1 0.0131(3) 0.0245(4) 0.0263(5) 0.0021(4) -0.0006(3) 0.0000(3)
S1 0.0209(6) 0.0114(7) 0.0157(7) 0.0003(5) -0.0019(5) -0.0008(5)
S2 0.0138(6) 0.0104(6) 0.0147(7) -0.0003(5) 0.0003(5) -0.0012(4)
O1 0.0216(18) 0.023(2) 0.035(2) 0.0004(15) 0.0074(15) -0.0019(13)
O2 0.0183(17) 0.034(3) 0.038(2) 0.0050(17) 0.0010(15) -0.0041(14)
O3 0.077(3) 0.025(3) 0.0145(16) -0.001(2) -0.0015(18) 0.015(3)
O4 0.030(3) 0.031(2) 0.034(3) 0.021(2) -0.0010(19) -0.001(2)
O5 0.032(2) 0.0122(18) 0.042(3) -0.0059(16) -0.0061(19) 0.0008(16)
O6 0.045(3) 0.040(3) 0.024(2) -0.015(2) -0.005(2) 0.002(2)
O7 0.0198(19) 0.034(3) 0.055(3) 0.011(2) 0.0020(19) -0.0012(17)
O8 0.056(4) 0.038(3) 0.030(3) -0.018(2) -0.002(3) 0.009(2)
O9 0.0147(17) 0.028(2) 0.048(3) 0.016(2) -0.0009(17) -0.0036(15)
O10 0.0117(18) 0.065(4) 0.024(2) 0.008(2) -0.0022(16) -0.0037(19)
O11 0.053(3) 0.0101(17) 0.035(2) 0.0060(16) 0.005(2) -0.0031(18)
O12 0.043(3) 0.067(4) 0.030(3) 0.004(3) -0.007(2) -0.001(3)
O13 0.048(4) 0.025(3) 0.062(5) 0.001(3) 0.014(3) 0.000(2)
O14 0.023(2) 0.054(5) 0.027(3) -0.002(2) -0.003(2) 0.000(2)
O15 0.0230(19) 0.026(3) 0.086(4) -0.014(3) 0.006(2) -0.003(2)

loop_
_atom_type_symbol
_atom_type_description
_atom_type_scat_dispersion_real
_atom_type_scat_dispersion_imag
_atom_type_scat_source
H H 0.0000 0.0000 'International Tables Vol C Tables 4.2.6.8 and 6.1.1.4'
Mn Mn 0.3368 0.7283 'International Tables Vol C Tables 4.2.6.8 and 6.1.1.4'
O O 0.0106 0.0060 'International Tables Vol C Tables 4.2.6.8 and 6.1.1.4'
S S 0.1246 0.1234 'International Tables Vol C Tables 4.2.6.8 and 6.1.1.4'
U U -9.6767 9.6646 'International Tables Vol C Tables 4.2.6.8 and 6.1.1.4'

loop_
_geom_angle_atom_site_label_1
_geom_angle_atom_site_label_2
_geom_angle_atom_site_label_3
_geom_angle
_geom_angle_site_symmetry_1
_geom_angle_site_symmetry_3
_geom_angle_publ_flag
O1 U1 O3 91.5(2) . . ?
O1 U1 O4 89.02(19) . . ?
O1 U1 O5 92.02(17) . 2_545 ?
O1 U1 O8 86.3(2) . . ?
O1 U1 O11 87.42(18) . 2 ?
O2 U1 O1 179.6(2) . . ?
O2 U1 O3 88.8(2) . . ?
O2 U1 O4 90.98(19) . . ?
O2 U1 O5 87.79(18) . 2_545 ?
O2 U1 O8 93.3(2) . . ?
O2 U1 O11 92.94(19) . 2 ?
O4 U1 O3 140.6(2) . . ?
O4 U1 O5 150.7(2) . 2_545 ?
O4 U1 O11 74.6(2) . 2 ?
O5 U1 O3 68.7(2) 2_545 . ?
O8 U1 O3 143.4(2) . . ?
O8 U1 O4 75.9(2) . . ?
O8 U1 O5 74.9(2) . 2_545 ?
O8 U1 O11 149.9(2) . 2 ?
O11 U1 O3 66.1(2) 2 . ?
O11 U1 O5 134.76(17) 2 2_545 ?
O9 Mn1 O12 92.9(2) 1_455 . ?
O9 Mn1 O13 100.0(2) 1_455 . ?
O9 Mn1 O14 87.09(19) 1_455 . ?
O9 Mn1 O15 81.52(17) 1_455 . ?
O10 Mn1 O9 165.7(2) . 1_455 ?
O10 Mn1 O12 97.1(2) . . ?
O10 Mn1 O13 90.9(2) . . ?
O10 Mn1 O14 84.21(18) . . ?
O10 Mn1 O15 87.9(2) . . ?
O13 Mn1 O12 86.3(3) . . ?
O13 Mn1 O14 86.9(3) . . ?
O13 Mn1 O15 177.8(3) . . ?
O14 Mn1 O12 173.0(3) . . ?
O15 Mn1 O12 92.0(3) . . ?
O15 Mn1 O14 94.9(3) . . ?
O4 S1 O5 106.7(3) . . ?
O6 S1 O4 106.2(3) . . ?
O6 S1 O5 107.0(3) . . ?
O7 S1 O4 111.2(3) . . ?
O7 S1 O5 110.8(3) . . ?
O7 S1 O6 114.5(3) . . ?
O8 S2 O11 108.4(4) . . ?
O9 S2 O8 110.6(4) . . ?
O9 S2 O11 108.4(3) . . ?
O10 S2 O8 110.1(4) . . ?
O10 S2 O9 108.9(3) . . ?
O10 S2 O11 110.3(3) . . ?
S1 O4 U1 143.0(3) . . ?
S1 O5 U1 139.2(3) . 2 ?
S2 O8 U1 161.3(5) . . ?
S2 O9 Mn1 132.5(3) . 1_655 ?
S2 O10 Mn1 136.7(3) . . ?
S2 O11 U1 156.3(3) . 2_545 ?

loop_
_geom_bond_atom_site_label_1
_geom_bond_atom_site_label_2
_geom_bond_distance
_geom_bond_site_symmetry_2
_geom_bond_publ_flag
U1 O1 1.769(4) . ?
U1 O2 1.763(4) . ?
U1 O3 2.462(4) . ?
U1 O4 2.349(5) . ?
U1 O5 2.373(4) 2_545 ?
U1 O8 2.338(6) . ?
U1 O11 2.359(4) 2 ?
Mn1 O9 2.141(4) 1_455 ?
Mn1 O10 2.126(4) . ?
Mn1 O12 2.220(6) . ?
Mn1 O13 2.168(8) . ?
Mn1 O14 2.209(6) . ?
Mn1 O15 2.201(7) . ?
S1 O4 1.482(5) . ?
S1 O5 1.492(4) . ?
S1 O6 1.455(5) . ?
S1 O7 1.451(4) . ?
S2 O8 1.458(6) . ?
S2 O9 1.455(4) . ?
S2 O10 1.448(5) . ?
S2 O11 1.465(5) . ?
O5 U1 2.373(4) 2 ?
O9 Mn1 2.141(4) 1_655 ?
O11 U1 2.359(4) 2_545 ?

loop_
_geom_hbond_atom_site_label_D
_geom_hbond_atom_site_label_H
_geom_hbond_atom_site_label_A
_geom_hbond_distance_DH
_geom_hbond_distance_HA
_geom_hbond_distance_DA
_geom_hbond_angle_DHA
_geom_hbond_site_symmetry_A
O3 H3A O9 0.97(3) 1.98(7) 2.822(7) 143(8) 1_556
O3 H3B O6 1.00(2) 1.68(2) 2.679(7) 172(9) 1_556

loop_
_geom_torsion_atom_site_label_1
_geom_torsion_atom_site_label_2
_geom_torsion_atom_site_label_3
_geom_torsion_atom_site_label_4
_geom_torsion
_geom_torsion_site_symmetry_1
_geom_torsion_site_symmetry_2
_geom_torsion_site_symmetry_3
_geom_torsion_site_symmetry_4
_geom_torsion_publ_flag
O4 S1 O5 U1 100.3(5) . . . 2 ?
O5 S1 O4 U1 -123.7(6) . . . . ?
O6 S1 O4 U1 122.4(6) . . . . ?
O6 S1 O5 U1 -146.3(4) . . . 2 ?
O7 S1 O4 U1 -2.8(7) . . . . ?
O7 S1 O5 U1 -20.9(6) . . . 2 ?
O8 S2 O9 Mn1 90.7(5) . . . 1_655 ?
O8 S2 O10 Mn1 -36.0(7) . . . . ?
O8 S2 O11 U1 50.1(9) . . . 2_545 ?
O9 S2 O8 U1 0.5(14) . . . . ?
O9 S2 O10 Mn1 -157.5(5) . . . . ?
O9 S2 O11 U1 170.2(7) . . . 2_545 ?
O10 S2 O8 U1 -119.9(13) . . . . ?
O10 S2 O9 Mn1 -148.2(4) . . . 1_655 ?
O10 S2 O11 U1 -70.6(9) . . . 2_545 ?
O11 S2 O8 U1 119.3(13) . . . . ?
O11 S2 O9 Mn1 -28.1(5) . . . 1_655 ?
O11 S2 O10 Mn1 83.6(6) . . . . ?
